data_2002065
loop_
_publ_author_name
'Sekar, K.'
'Parthasarathy, S.'
'Radhakrishnan, T. R.'

_publ_section_title
;
 Structure of 4-piperidone derivatives. III.
 1,3,3-Trimethyl-2,6-diphenyl-4-piperidone and
 2,6-bis(<i>p</i>-chlorophenyl)-1,3,5-trimethyl-4-piperidone
;
_journal_issue 1
_journal_name_full 'Acta Crystallographica Section C'
_journal_page_first 93
_journal_page_last 95
_journal_paper_doi 10.1107/S0108270192004207
_journal_volume 49
_journal_year 1993
_chemical_formula_sum 'C20 H21 Cl2 N O'
_chemical_formula_weight 362.3
_space_group_IT_number 62
_space_group_name_Hall '-P 2ac 2n'
_space_group_name_H-M_alt 'P n m a'
_symmetry_cell_setting orthorhombic
_symmetry_space_group_name_H-M 'P n m a'
_cell_angle_alpha 90
_cell_angle_beta 90
_cell_angle_gamma 90
_cell_formula_units_Z 4
_cell_length_a 7.420(2)
_cell_length_b 23.1180(10)
_cell_length_c 10.624(2)
_cell_volume 1822.4(6)
_diffrn_radiation_type Cu
_diffrn_radiation_wavelength 1.5418
_exptl_absorpt_coefficient_mu 3.295
_exptl_crystal_density_diffrn 1.32
_exptl_crystal_F_000 760
_cod_data_source_file ab0270.cif
_cod_data_source_block ab0270b
_cod_original_cell_volume 1822.4(2)
_cod_original_formula_sum 'C20 H21 Cl2 N1 O1'
_cod_database_code 2002065

loop_
_space_group_symop_id
_space_group_symop_operation_xyz
1 x,y,z
2 -x+1/2,-y,z+1/2
3 x+1/2,-y+1/2,-z+1/2
4 -x,y+1/2,-z
5 -x,-y,-z
6 x+1/2,y,-z+1/2
7 -x+1/2,y+1/2,z+1/2
8 x,-y+1/2,z

loop_
_atom_site_label
_atom_site_fract_x
_atom_site_fract_y
_atom_site_fract_z
_atom_site_U_iso_or_equiv
Cl(1) .10990(10) .5080 .18440(10) .0800(10)
N(1) .0143(3) .2500 .4627(2) .0400(10)
C(2) -.0499(3) .30430(10) .5208(2) .0410(10)
C(3) -.2567(3) .30470(10) .5380(2) .0460(10)
C(4) -.3144(4) .2500 .6044(3) .0490(10)
C(5) .2115(4) .2500 .4625(3) .0570(10)
C(6) .0027(3) .35460(10) .4360(2) .0410(10)
C(7) .0794(3) .40470(10) .4845(2) .0480(10)
C(8) .1140(3) .45190(10) .4079(2) .0540(10)
C(9) .0725(3) .44860(10) .2814(2) .0500(10)
C(10) -.0005(3) .39880(10) .2302(2) .0500(10)
C(11) -.0341(3) .35220(10) .3080(2) .0460(10)
C(12) -.3236(4) .35880(10) .6063(3) .0700(10)
O(13) -.3961(4) .2500 .7023(2) .0730(10)
H1C2 -.0013(3) .3110(10) .604(2) ?
H1C3 -.314(3) .3010(10) .449(2) ?
H1C5 .256(3) .2170(10) .418(2) ?
H2C5 .254(5) .250 .545(3) ?
H1C7 .114(3) .4060(10) .574(2) ?
H1C8 .165(3) .4860(10) .443(2) ?
H1C10 -.031(3) .3980(10) .141(2) ?
H1C11 -.092(3) .3210(10) .275(3) ?
H1C12 -.255(4) .3600(10) .691(3) ?
H2C12 -.454(3) .3610(10) .625(2) ?
H3C12 -.299(3) .3940(10) .559(2) ?

loop_
_geom_angle_atom_site_label_1
_geom_angle_atom_site_label_2
_geom_angle_atom_site_label_3
_geom_angle
N(1) C(2) C(3) 112.0(2)
C(2) C(3) C(4) 109.4(2)
C(2) C(3) C(12) 112.6(2)
C(4) C(3) C(12) 111.8(2)
C(3) C(4) O(13) 123.10(10)
C(2) N(1) C(5) 108.80(10)
C(2) C(6) C(11) 119.9(2)
C(2) C(6) C(7) 121.5(2)
C(6) C(2) N(1) 108.6(2)
C(2) N(1) C(5) 108.80(10)
C(6) C(7) C(8) 121.0(2)
C(7) C(8) C(9) 119.1(2)
C(8) C(9) C(10) 121.1(2)
C(8) C(9) Cl1 119.8(2)
Cl1 C(9) C(10) 119.1(2)
C(9) C(10) C(11) 119.0(2)
C(10) C(11) C(6) 121.3(2)
C(7) C(6) C(11) 118.5(2)
C(6) C(2) C(3) 108.7(2)

loop_
_geom_bond_atom_site_label_1
_geom_bond_atom_site_label_2
_geom_bond_distance
H1C2 C(2) 0.970(10)
H1C3 C(3) 1.04(2)
H1C5 C(5) 0.96(2)
H2C5 C(5) 0.93(3)
H1C7 C(7) 0.99(2)
H1C8 C(8) 0.95(2)
N(1) C(2) 1.478(3)
C(2) C(3) 1.545(3)
C(3) C(4) 1.510(3)
N(1) C(5) 1.463(4)
C(2) C(6) 1.522(3)
C(6) C(7) 1.390(3)
C(7) C(8) 1.385(3)
H1C11 C(11) 0.91(2)
H1C12 C(12) 1.03(3)
H2C12 C(12) 0.99(2)
H3C12 C(12) 0.97(2)
H1C10 C(10) 0.97(2)
C(8) C(9) 1.381(3)
C(9) C(10) 1.384(3)
C(10) C(11) 1.381(3)
C(6) C(11) 1.388(3)
C(9) Cl(1) 1.739(2)
C(4) O(13) 1.204(4)
C(3) C(12) 1.529(4)
